data_4020118
loop_
_publ_author_name
'Shigehisa Akine'
'Takanori Taniguchi'
'Wenkui Dong'
'Sayuri Masubuchi'
'Tatsuya Nabeshima'

_journal_name_full 'Journal of Organic Chemistry'
_journal_page_first 1704
_journal_page_last 1711
_journal_paper_doi 10.1021/jo048030y
_journal_volume 70
_journal_year 2005
_chemical_formula_moiety C18H20N2O6
_chemical_formula_sum 'C18 H20 N2 O6'
_chemical_formula_weight 360.36
_chemical_melting_point 386
_chemical_name_common H2(3-MeOsalamo)
_space_group_IT_number 14
_symmetry_cell_setting monoclinic
_symmetry_space_group_name_Hall '-P 2yn'
_symmetry_space_group_name_H-M 'P 1 21/n 1'
_atom_sites_solution_hydrogens geom
_atom_sites_solution_primary direct
_atom_sites_solution_secondary difmap
_cell_angle_alpha 90.00
_cell_angle_beta 98.065(3)
_cell_angle_gamma 90.00
_cell_formula_units_Z 2
_cell_length_a 4.694(4)
_cell_length_b 14.616(6)
_cell_length_c 12.356(4)
_cell_measurement_reflns_used 5122
_cell_measurement_temperature 120(2)
_cell_measurement_theta_max 25.00
_cell_measurement_theta_min 2.79
_cell_volume 839.3(9)
_diffrn_ambient_temperature 120(1)
_diffrn_detector_area_resol_mean ?
_diffrn_measurement_device_type 'Rigaku Mercury CCD system'
_diffrn_measurement_method CCD
_diffrn_radiation_monochromator graphite
_diffrn_radiation_source 'Rotating Anode'
_diffrn_radiation_type 'Mo K\a'
_diffrn_radiation_wavelength 0.71069
_diffrn_reflns_av_R_equivalents 0.2079
_diffrn_reflns_av_sigmaI/netI 0.1960
_diffrn_reflns_limit_h_max 3
_diffrn_reflns_limit_h_min -5
_diffrn_reflns_limit_k_max 16
_diffrn_reflns_limit_k_min -17
_diffrn_reflns_limit_l_max 14
_diffrn_reflns_limit_l_min -14
_diffrn_reflns_number 5122
_diffrn_reflns_theta_max 25.00
_diffrn_reflns_theta_min 2.79
_diffrn_standards_decay_% 0
_diffrn_standards_interval_count 0
_diffrn_standards_interval_time 0
_diffrn_standards_number 0
_exptl_absorpt_coefficient_mu 0.108
_exptl_absorpt_correction_T_max 0.9893
_exptl_absorpt_correction_T_min 0.9380
_exptl_absorpt_correction_type multi-scan
_exptl_absorpt_process_details 'CrystalClear (Rigaku Corp., 2000)'
_exptl_crystal_colour colorless
_exptl_crystal_density_diffrn 1.426
_exptl_crystal_density_meas ?
_exptl_crystal_density_method 'not measured'
_exptl_crystal_description needle
_exptl_crystal_F_000 380
_exptl_crystal_size_max 0.60
_exptl_crystal_size_mid 0.10
_exptl_crystal_size_min 0.10
_refine_ls_extinction_coef ?
_refine_ls_extinction_method none
_refine_ls_goodness_of_fit_ref 0.979
_refine_ls_hydrogen_treatment mixed
_refine_ls_matrix_type full
_refine_ls_number_parameters 119
_refine_ls_number_reflns 1482
_refine_ls_number_restraints 0
_refine_ls_restrained_S_all 0.979
_refine_ls_R_factor_all 0.2089
_refine_ls_R_factor_gt 0.0816
_refine_ls_shift/su_max 0.000
_refine_ls_shift/su_mean 0.000
_refine_ls_structure_factor_coef Fsqd
_refine_ls_weighting_details 'calc w=1/[\s^2^(Fo^2^)+(0.0959P)^2^+0.0000P] where P=(Fo^2^+2Fc^2^)/3'
_refine_ls_weighting_scheme calc
_refine_ls_wR_factor_gt 0.1696
_refine_ls_wR_factor_ref 0.2330
_reflns_number_gt 614
_reflns_number_total 1482
_reflns_threshold_expression >2sigma(I)
_cod_original_sg_symbol_H-M 'P 21/n'
_cod_database_code 4020118

loop_
_symmetry_equiv_pos_as_xyz
'x, y, z'
'-x+1/2, y+1/2, -z+1/2'
'-x, -y, -z'
'x-1/2, -y-1/2, z-1/2'

loop_
_atom_site_label
_atom_site_type_symbol
_atom_site_fract_x
_atom_site_fract_y
_atom_site_fract_z
_atom_site_U_iso_or_equiv
_atom_site_adp_type
_atom_site_occupancy
_atom_site_symmetry_multiplicity
_atom_site_calc_flag
_atom_site_refinement_flags
_atom_site_disorder_assembly
_atom_site_disorder_group
C1 C 0.2631(12) 0.2441(4) 0.0856(4) 0.0229(14) Uani 1 1 d . . .
C2 C 0.1586(13) 0.2152(4) -0.0202(4) 0.0254(15) Uani 1 1 d . . .
C3 C -0.0509(13) 0.1484(4) -0.0366(4) 0.0238(15) Uani 1 1 d . . .
C4 C -0.1634(13) 0.1088(4) 0.0501(4) 0.0280(15) Uani 1 1 d . . .
H1 H -0.3057 0.0623 0.0379 0.034 Uiso 1 1 calc R . .
C5 C -0.0611(14) 0.1392(4) 0.1576(4) 0.0295(16) Uani 1 1 d . . .
H2 H -0.1359 0.1136 0.2184 0.035 Uiso 1 1 calc R . .
C6 C 0.1471(13) 0.2061(4) 0.1732(4) 0.0264(15) Uani 1 1 d . . .
H3 H 0.2133 0.2267 0.2453 0.032 Uiso 1 1 calc R . .
O1 O 0.2541(9) 0.2509(3) -0.1109(3) 0.0330(12) Uani 1 1 d . . .
H4 H 0.3803 0.2907 -0.0918 0.050 Uiso 1 1 calc R . .
O2 O -0.1340(9) 0.1234(3) -0.1448(3) 0.0304(11) Uani 1 1 d . . .
C7 C -0.3786(15) 0.0622(4) -0.1684(5) 0.0365(17) Uani 1 1 d . . .
H5 H -0.3281 0.0019 -0.1368 0.055 Uiso 1 1 calc R . .
H6 H -0.4306 0.0564 -0.2478 0.055 Uiso 1 1 calc R . .
H7 H -0.5423 0.0871 -0.1367 0.055 Uiso 1 1 calc R . .
C8 C 0.4803(14) 0.3156(4) 0.1069(4) 0.0288(16) Uani 1 1 d . . .
H8 H 0.5467 0.3331 0.1802 0.035 Uiso 1 1 calc R . .
N1 N 0.5831(11) 0.3553(3) 0.0282(4) 0.0258(12) Uani 1 1 d . . .
O3 O 0.7862(9) 0.4230(3) 0.0669(3) 0.0322(12) Uani 1 1 d . . .
C9 C 0.8991(14) 0.4635(4) -0.0240(4) 0.0285(15) Uani 1 1 d . . .
H9 H 0.7423 0.4900 -0.0766 0.034 Uiso 1 1 calc R . .
H10 H 1.0023 0.4172 -0.0624 0.034 Uiso 1 1 calc R . .
